data_7035483
loop_
_publ_author_name
'Dutta, Jayita'
'Richmond, Michael G.'
'Bhattacharya, Samaresh'

_publ_section_title
;
 Palladium(0)-mediated C-H bond activation of N-(naphthyl)salicylaldimine
 and related ligands: utilization of the resulting organopalladium
 complexes in catalytic C-C and C-N coupling reactions.
;
_journal_issue 30
_journal_name_full 'Dalton transactions (Cambridge, England : 2003)'
_journal_page_first 13615
_journal_page_last 13632
_journal_paper_doi 10.1039/c5dt01564b
_journal_volume 44
_journal_year 2015
_chemical_formula_sum 'C39 H28 N O P Pd'
_chemical_formula_weight 663.99
_chemical_name_systematic
; 
 ? 
;
_space_group_IT_number 14
_symmetry_space_group_name_Hall '-P 2yn'
_symmetry_space_group_name_H-M 'P 1 21/n 1'
_atom_sites_solution_hydrogens geom
_atom_sites_solution_primary direct
_atom_sites_solution_secondary difmap
_audit_creation_method SHELXL-97
_audit_update_record
;
2013-10-10 deposited with the CCDC.
2015-06-18 downloaded from the CCDC.
;
_cell_angle_alpha 90.00
_cell_angle_beta 91.811(2)
_cell_angle_gamma 90.00
_cell_formula_units_Z 4
_cell_length_a 8.9539(3)
_cell_length_b 14.4207(4)
_cell_length_c 23.0345(7)
_cell_measurement_temperature 273(2)
_cell_volume 2972.76(16)
_computing_structure_refinement 'SHELXL-97 (Sheldrick, 2008)'
_computing_structure_solution 'SHELXS-97 (Sheldrick, 2008)'
_diffrn_ambient_temperature 273(2)
_diffrn_measured_fraction_theta_full 0.994
_diffrn_measured_fraction_theta_max 0.994
_diffrn_radiation_monochromator graphite
_diffrn_radiation_source 'fine-focus sealed tube'
_diffrn_radiation_type MoK\a
_diffrn_radiation_wavelength 0.71073
_diffrn_reflns_av_R_equivalents 0.0600
_diffrn_reflns_av_sigmaI/netI 0.0695
_diffrn_reflns_limit_h_max 11
_diffrn_reflns_limit_h_min -11
_diffrn_reflns_limit_k_max 17
_diffrn_reflns_limit_k_min -18
_diffrn_reflns_limit_l_max 28
_diffrn_reflns_limit_l_min -28
_diffrn_reflns_number 24465
_diffrn_reflns_theta_full 26.41
_diffrn_reflns_theta_max 26.41
_diffrn_reflns_theta_min 1.67
_exptl_absorpt_coefficient_mu 0.712
_exptl_absorpt_correction_T_max 0.906
_exptl_absorpt_correction_T_min 0.862
_exptl_absorpt_correction_type multi-scan
_exptl_crystal_density_diffrn 1.484
_exptl_crystal_density_method 'not measured'
_exptl_crystal_F_000 1352
_exptl_crystal_size_max 0.19
_exptl_crystal_size_mid 0.18
_exptl_crystal_size_min 0.18
_refine_diff_density_max 0.434
_refine_diff_density_min -0.779
_refine_diff_density_rms 0.111
_refine_ls_extinction_method none
_refine_ls_goodness_of_fit_ref 0.774
_refine_ls_hydrogen_treatment constr
_refine_ls_matrix_type full
_refine_ls_number_parameters 378
_refine_ls_number_reflns 6072
_refine_ls_number_restraints 0
_refine_ls_restrained_S_all 0.774
_refine_ls_R_factor_all 0.0817
_refine_ls_R_factor_gt 0.0464
_refine_ls_shift/su_max 0.001
_refine_ls_shift/su_mean 0.000
_refine_ls_structure_factor_coef Fsqd
_refine_ls_weighting_details 'calc w=1/[\s^2^(Fo^2^)+(0.1050P)^2^+2.0717P] where P=(Fo^2^+2Fc^2^)/3'
_refine_ls_weighting_scheme calc
_refine_ls_wR_factor_gt 0.1201
_refine_ls_wR_factor_ref 0.1473
_reflns_number_gt 4013
_reflns_number_total 6072
_reflns_threshold_expression >2sigma(I)
_cod_data_source_file c5dt01564b2.cif
_cod_data_source_block jd22
_cod_depositor_comments
;
The following automatic conversions were performed:

'_exptl_absorpt_correction_type' value 'Multi-Scan' changed to
'multi-scan' according to
/usr/data/users/saulius/crontab/automatic-downloads/rss-feeds/RSC/lib/dictionaries/cif_core.dic
dictionary named 'cif_core.dic' version 2.4.2 from 2011-04-26.

Automatic conversion script
Id: cif_fix_values 3271 2015-04-21 07:52:19Z andrius 

 Adding full bibliography for 7035480--7035485.cif.
;
_cod_original_sg_symbol_H-M P21/n
_cod_database_code 7035483

loop_
_symmetry_equiv_pos_as_xyz
'x, y, z'
'-x+1/2, y+1/2, -z+1/2'
'-x, -y, -z'
'x-1/2, -y-1/2, z-1/2'

loop_
_atom_site_label
_atom_site_type_symbol
_atom_site_fract_x
_atom_site_fract_y
_atom_site_fract_z
_atom_site_U_iso_or_equiv
_atom_site_adp_type
_atom_site_occupancy
_atom_site_symmetry_multiplicity
_atom_site_calc_flag
_atom_site_refinement_flags
Pd1 Pd 0.02051(4) 0.55698(2) 0.135115(13) 0.04171(14) Uani 1 1 d .
P1 P -0.09082(13) 0.54122(8) 0.22158(5) 0.0395(3) Uani 1 1 d .
O1 O 0.0240(4) 0.6983(2) 0.14543(14) 0.0583(9) Uani 1 1 d .
C1 C 0.0799(5) 0.7584(3) 0.1106(2) 0.0519(12) Uani 1 1 d .
C10 C 0.1705(5) 0.7389(3) 0.06299(19) 0.0452(10) Uani 1 1 d .
C8 C 0.2330(5) 0.8165(4) 0.0310(2) 0.0550(12) Uani 1 1 d .
C9 C 0.1880(6) 0.9074(4) 0.0440(3) 0.0683(15) Uani 1 1 d .
C3 C 0.0931(7) 0.9233(4) 0.0906(3) 0.0779(17) Uani 1 1 d .
H3 H 0.0647 0.9837 0.0991 0.094 Uiso 1 1 calc R
C2 C 0.0426(6) 0.8529(4) 0.1231(2) 0.0705(16) Uani 1 1 d .
H2 H -0.0176 0.8659 0.1542 0.085 Uiso 1 1 calc R
C6 C 0.3823(8) 0.8819(5) -0.0455(3) 0.094(2) Uani 1 1 d .
H6 H 0.4483 0.8731 -0.0754 0.113 Uiso 1 1 calc R
C7 C 0.3354(6) 0.8056(4) -0.0138(2) 0.0766(17) Uani 1 1 d .
H7 H 0.3719 0.7469 -0.0223 0.092 Uiso 1 1 calc R
C11 C 0.1960(5) 0.6479(3) 0.04327(19) 0.0492(11) Uani 1 1 d .
H11 H 0.2549 0.6430 0.0109 0.059 Uiso 1 1 calc R
N1 N 0.1484(4) 0.5695(2) 0.06419(14) 0.0426(9) Uani 1 1 d .
C12 C 0.1848(5) 0.4831(3) 0.03889(18) 0.0480(11) Uani 1 1 d .
C20 C 0.1073(5) 0.4073(3) 0.06409(18) 0.0464(11) Uani 1 1 d .
C21 C 0.1241(6) 0.3171(3) 0.04059(19) 0.0542(12) Uani 1 1 d .
C15 C 0.2265(7) 0.3044(4) -0.0038(2) 0.0728(16) Uani 1 1 d .
H15 H 0.2403 0.2455 -0.0191 0.087 Uiso 1 1 calc R
C14 C 0.3050(7) 0.3767(4) -0.0244(2) 0.0789(18) Uani 1 1 d .
H14 H 0.3747 0.3661 -0.0528 0.095 Uiso 1 1 calc R
C13 C 0.2840(6) 0.4669(4) -0.0041(2) 0.0636(14) Uani 1 1 d .
H13 H 0.3372 0.5158 -0.0197 0.076 Uiso 1 1 calc R
C16 C 0.0373(6) 0.2451(4) 0.0634(2) 0.0640(15) Uani 1 1 d .
H16 H 0.0453 0.1852 0.0489 0.077 Uiso 1 1 calc R
C17 C -0.0577(7) 0.2631(4) 0.1064(2) 0.0663(15) Uani 1 1 d .
H17 H -0.1165 0.2154 0.1203 0.080 Uiso 1 1 calc R
C18 C -0.0698(6) 0.3511(3) 0.1305(2) 0.0543(12) Uani 1 1 d .
H18 H -0.1357 0.3604 0.1604 0.065 Uiso 1 1 calc R
C19 C 0.0124(5) 0.4246(3) 0.11146(19) 0.0470(11) Uani 1 1 d .
C131 C -0.0508(5) 0.4380(3) 0.26505(19) 0.0433(10) Uani 1 1 d .
C132 C -0.1467(6) 0.4067(4) 0.3064(2) 0.0561(12) Uani 1 1 d .
H132 H -0.2387 0.4354 0.3105 0.067 Uiso 1 1 calc R
C133 C -0.1067(7) 0.3325(4) 0.3420(2) 0.0713(15) Uani 1 1 d .
H133 H -0.1712 0.3126 0.3703 0.086 Uiso 1 1 calc R
C134 C 0.0261(8) 0.2890(4) 0.3356(2) 0.0721(16) Uani 1 1 d .
H134 H 0.0524 0.2394 0.3596 0.087 Uiso 1 1 calc R
C135 C 0.1222(6) 0.3181(4) 0.2939(2) 0.0659(15) Uani 1 1 d .
H135 H 0.2129 0.2879 0.2895 0.079 Uiso 1 1 calc R
C136 C 0.0842(6) 0.3921(3) 0.2585(2) 0.0540(12) Uani 1 1 d .
H136 H 0.1490 0.4113 0.2301 0.065 Uiso 1 1 calc R
C111 C -0.0284(5) 0.6341(3) 0.26980(17) 0.0427(10) Uani 1 1 d .
C116 C -0.0873(6) 0.7229(3) 0.2623(2) 0.0595(13) Uani 1 1 d .
H116 H -0.1648 0.7333 0.2353 0.071 Uiso 1 1 calc R
C115 C -0.0298(7) 0.7957(4) 0.2953(2) 0.0688(15) Uani 1 1 d .
H115 H -0.0699 0.8548 0.2906 0.083 Uiso 1 1 calc R
C114 C 0.0865(7) 0.7812(4) 0.3352(2) 0.0730(16) Uani 1 1 d .
H114 H 0.1248 0.8305 0.3570 0.088 Uiso 1 1 calc R
C113 C 0.1444(6) 0.6951(4) 0.3423(2) 0.0677(15) Uani 1 1 d .
H113 H 0.2232 0.6855 0.3689 0.081 Uiso 1 1 calc R
C112 C 0.0872(5) 0.6211(4) 0.3102(2) 0.0529(12) Uani 1 1 d .
H112 H 0.1270 0.5621 0.3159 0.063 Uiso 1 1 calc R
C121 C -0.2931(5) 0.5521(3) 0.21807(19) 0.0427(10) Uani 1 1 d .
C126 C -0.3693(5) 0.5292(3) 0.1665(2) 0.0528(12) Uani 1 1 d .
H126 H -0.3159 0.5098 0.1347 0.063 Uiso 1 1 calc R
C125 C -0.5242(6) 0.5350(3) 0.1619(3) 0.0654(15) Uani 1 1 d .
H125 H -0.5744 0.5196 0.1273 0.078 Uiso 1 1 calc R
C124 C -0.6021(6) 0.5639(4) 0.2090(3) 0.0741(18) Uani 1 1 d .
H124 H -0.7057 0.5678 0.2062 0.089 Uiso 1 1 calc R
C123 C -0.5284(6) 0.5868(4) 0.2601(3) 0.0706(15) Uani 1 1 d .
H123 H -0.5821 0.6059 0.2918 0.085 Uiso 1 1 calc R
C122 C -0.3753(5) 0.5816(4) 0.2644(2) 0.0578(13) Uani 1 1 d .
H122 H -0.3262 0.5981 0.2991 0.069 Uiso 1 1 calc R
C4 C 0.2398(8) 0.9822(5) 0.0106(3) 0.094(2) Uiso 1 1 d .
H4 H 0.2088 1.0421 0.0192 0.113 Uiso 1 1 calc R
C5 C 0.3336(8) 0.9689(6) -0.0337(3) 0.101(2) Uiso 1 1 d .
H5 H 0.3644 1.0189 -0.0558 0.121 Uiso 1 1 calc R

loop_
_atom_site_aniso_label
_atom_site_aniso_U_11
_atom_site_aniso_U_22
_atom_site_aniso_U_33
_atom_site_aniso_U_23
_atom_site_aniso_U_13
_atom_site_aniso_U_12
Pd1 0.0399(2) 0.0468(2) 0.0388(2) -0.00230(14) 0.00600(14) -0.00111(15)
P1 0.0330(6) 0.0455(6) 0.0400(6) -0.0017(5) 0.0042(5) 0.0001(5)
O1 0.073(2) 0.0487(19) 0.055(2) -0.0041(15) 0.0247(17) -0.0015(16)
C1 0.052(3) 0.051(3) 0.053(3) -0.002(2) 0.007(2) -0.001(2)
C10 0.043(3) 0.049(3) 0.044(2) 0.002(2) 0.0021(19) 0.000(2)
C8 0.049(3) 0.064(3) 0.052(3) 0.009(2) 0.003(2) -0.008(2)
C9 0.072(4) 0.055(3) 0.079(4) 0.019(3) 0.007(3) -0.001(3)
C3 0.083(4) 0.055(3) 0.098(5) 0.004(3) 0.024(4) 0.007(3)
C2 0.074(4) 0.054(3) 0.085(4) 0.000(3) 0.027(3) 0.001(3)
C6 0.098(5) 0.111(6) 0.075(4) 0.010(4) 0.038(4) -0.025(4)
C7 0.076(4) 0.082(4) 0.073(4) 0.007(3) 0.018(3) -0.018(3)
C11 0.040(3) 0.069(3) 0.039(2) 0.004(2) 0.0056(19) 0.004(2)
N1 0.044(2) 0.053(2) 0.0317(18) 0.0004(16) 0.0051(15) 0.0037(17)
C12 0.050(3) 0.057(3) 0.037(2) -0.002(2) -0.004(2) 0.012(2)
C20 0.053(3) 0.049(3) 0.037(2) -0.002(2) -0.008(2) 0.009(2)
C21 0.071(3) 0.056(3) 0.035(3) -0.004(2) -0.010(2) 0.012(3)
C15 0.103(5) 0.065(4) 0.051(3) -0.006(3) 0.001(3) 0.029(3)
C14 0.102(5) 0.083(4) 0.054(3) -0.005(3) 0.023(3) 0.029(4)
C13 0.074(4) 0.074(4) 0.044(3) -0.001(2) 0.015(3) 0.015(3)
C16 0.087(4) 0.051(3) 0.052(3) -0.009(2) -0.020(3) 0.016(3)
C17 0.083(4) 0.054(3) 0.061(3) 0.003(3) -0.015(3) -0.011(3)
C18 0.059(3) 0.053(3) 0.051(3) -0.003(2) -0.005(2) -0.007(2)
C19 0.050(3) 0.054(3) 0.037(2) -0.004(2) -0.005(2) 0.005(2)
C131 0.047(3) 0.042(2) 0.041(2) -0.0021(18) -0.001(2) -0.003(2)
C132 0.058(3) 0.056(3) 0.055(3) 0.004(2) 0.009(2) 0.002(2)
C133 0.081(4) 0.069(4) 0.064(3) 0.011(3) 0.010(3) -0.005(3)
C134 0.101(5) 0.058(3) 0.056(3) 0.009(3) -0.014(3) 0.000(3)
C135 0.067(4) 0.058(3) 0.072(4) -0.003(3) -0.012(3) 0.017(3)
C136 0.051(3) 0.050(3) 0.061(3) 0.001(2) 0.001(2) 0.005(2)
C111 0.038(2) 0.052(3) 0.039(2) -0.0053(19) 0.0083(18) -0.005(2)
C116 0.056(3) 0.060(3) 0.063(3) -0.007(3) 0.003(2) 0.009(3)
C115 0.084(4) 0.047(3) 0.076(4) -0.019(3) 0.005(3) -0.001(3)
C114 0.076(4) 0.068(4) 0.075(4) -0.027(3) 0.001(3) -0.016(3)
C113 0.056(3) 0.082(4) 0.064(3) -0.020(3) -0.009(3) -0.006(3)
C112 0.043(3) 0.062(3) 0.054(3) -0.007(2) 0.000(2) -0.002(2)
C121 0.036(2) 0.046(3) 0.046(3) 0.0068(19) 0.0022(19) -0.0030(19)
C126 0.052(3) 0.047(3) 0.060(3) 0.005(2) -0.003(2) 0.000(2)
C125 0.050(3) 0.055(3) 0.090(4) 0.015(3) -0.024(3) -0.008(3)
C124 0.032(3) 0.070(4) 0.120(5) 0.019(3) 0.002(3) -0.006(3)
C123 0.032(3) 0.094(4) 0.087(4) 0.007(3) 0.015(3) 0.001(3)
C122 0.040(3) 0.075(3) 0.059(3) -0.002(3) 0.010(2) 0.002(2)

loop_
_atom_type_symbol
_atom_type_description
_atom_type_scat_dispersion_real
_atom_type_scat_dispersion_imag
_atom_type_scat_source
C C 0.0033 0.0016 'International Tables Vol C Tables 4.2.6.8 and 6.1.1.4'
H H 0.0000 0.0000 'International Tables Vol C Tables 4.2.6.8 and 6.1.1.4'
N N 0.0061 0.0033 'International Tables Vol C Tables 4.2.6.8 and 6.1.1.4'
P P 0.1023 0.0942 'International Tables Vol C Tables 4.2.6.8 and 6.1.1.4'
Pd Pd -0.9988 1.0072 'International Tables Vol C Tables 4.2.6.8 and 6.1.1.4'
O O 0.0106 0.0060 'International Tables Vol C Tables 4.2.6.8 and 6.1.1.4'

loop_
_geom_angle_atom_site_label_1
_geom_angle_atom_site_label_2
_geom_angle_atom_site_label_3
_geom_angle
C19 Pd1 N1 83.18(17)
C19 Pd1 O1 170.68(15)
N1 Pd1 O1 89.90(13)
C19 Pd1 P1 97.55(14)
N1 Pd1 P1 171.79(10)
O1 Pd1 P1 90.20(9)
C111 P1 C121 104.5(2)
C111 P1 C131 102.4(2)
C121 P1 C131 105.8(2)
C111 P1 Pd1 109.16(14)
C121 P1 Pd1 114.69(15)
C131 P1 Pd1 118.70(15)
C1 O1 Pd1 126.9(3)
O1 C1 C10 126.2(4)
O1 C1 C2 114.6(4)
C10 C1 C2 119.2(4)
C11 C10 C1 122.6(4)
C11 C10 C8 118.8(4)
C1 C10 C8 118.5(4)
C9 C8 C7 117.2(5)
C9 C8 C10 119.3(5)
C7 C8 C10 123.5(5)
C8 C9 C3 119.8(5)
C8 C9 C4 119.7(6)
C3 C9 C4 120.5(6)
C2 C3 C9 121.4(5)
C2 C3 H3 119.3
C9 C3 H3 119.3
C3 C2 C1 121.4(5)
C3 C2 H2 119.3
C1 C2 H2 119.3
C5 C6 C7 121.3(6)
C5 C6 H6 119.3
C7 C6 H6 119.3
C6 C7 C8 120.6(6)
C6 C7 H7 119.7
C8 C7 H7 119.7
N1 C11 C10 129.0(4)
N1 C11 H11 115.5
C10 C11 H11 115.5
C11 N1 C12 121.8(4)
C11 N1 Pd1 124.9(3)
C12 N1 Pd1 113.3(3)
C13 C12 N1 127.5(5)
C13 C12 C20 119.8(5)
N1 C12 C20 112.6(4)
C21 C20 C19 121.6(5)
C21 C20 C12 119.2(4)
C19 C20 C12 119.1(4)
C15 C21 C16 123.7(5)
C15 C21 C20 118.4(5)
C16 C21 C20 117.9(5)
C14 C15 C21 120.8(5)
C14 C15 H15 119.6
C21 C15 H15 119.6
C15 C14 C13 121.6(5)
C15 C14 H14 119.2
C13 C14 H14 119.2
C12 C13 C14 119.8(5)
C12 C13 H13 120.1
C14 C13 H13 120.1
C17 C16 C21 119.9(5)
C17 C16 H16 120.1
C21 C16 H16 120.1
C16 C17 C18 121.9(5)
C16 C17 H17 119.1
C18 C17 H17 119.1
C19 C18 C17 121.9(5)
C19 C18 H18 119.1
C17 C18 H18 119.1
C18 C19 C20 116.7(4)
C18 C19 Pd1 132.1(4)
C20 C19 Pd1 111.1(3)
C132 C131 C136 118.8(4)
C132 C131 P1 122.1(4)
C136 C131 P1 119.0(4)
C131 C132 C133 120.4(5)
C131 C132 H132 119.8
C133 C132 H132 119.8
C134 C133 C132 120.2(5)
C134 C133 H133 119.9
C132 C133 H133 119.9
C133 C134 C135 120.3(5)
C133 C134 H134 119.9
C135 C134 H134 119.9
C134 C135 C136 120.1(5)
C134 C135 H135 120.0
C136 C135 H135 120.0
C135 C136 C131 120.2(5)
C135 C136 H136 119.9
C131 C136 H136 119.9
C112 C111 C116 118.7(4)
C112 C111 P1 121.4(4)
C116 C111 P1 119.6(3)
C115 C116 C111 119.8(5)
C115 C116 H116 120.1
C111 C116 H116 120.1
C114 C115 C116 120.6(5)
C114 C115 H115 119.7
C116 C115 H115 119.7
C113 C114 C115 119.7(5)
C113 C114 H114 120.1
C115 C114 H114 120.1
C114 C113 C112 120.5(5)
C114 C113 H113 119.7
C112 C113 H113 119.7
C111 C112 C113 120.7(5)
C111 C112 H112 119.6
C113 C112 H112 119.6
C122 C121 C126 118.3(4)
C122 C121 P1 123.1(3)
C126 C121 P1 118.6(4)
C121 C126 C125 120.8(5)
C121 C126 H126 119.6
C125 C126 H126 119.6
C124 C125 C126 119.2(5)
C124 C125 H125 120.4
C126 C125 H125 120.4
C123 C124 C125 120.6(5)
C123 C124 H124 119.7
C125 C124 H124 119.7
C124 C123 C122 120.1(5)
C124 C123 H123 119.9
C122 C123 H123 119.9
C123 C122 C121 121.0(5)
C123 C122 H122 119.5
C121 C122 H122 119.5
C5 C4 C9 121.6(7)
C5 C4 H4 119.2
C9 C4 H4 119.2
C4 C5 C6 119.5(7)
C4 C5 H5 120.2
C6 C5 H5 120.2

loop_
_geom_bond_atom_site_label_1
_geom_bond_atom_site_label_2
_geom_bond_distance
Pd1 C19 1.986(5)
Pd1 N1 2.033(4)
Pd1 O1 2.051(3)
Pd1 P1 2.2665(12)
P1 C111 1.817(4)
P1 C121 1.817(4)
P1 C131 1.824(4)
O1 C1 1.292(5)
C1 C10 1.414(6)
C1 C2 1.433(7)
C10 C11 1.410(6)
C10 C8 1.461(6)
C8 C9 1.406(7)
C8 C7 1.411(7)
C9 C3 1.409(8)
C9 C4 1.411(8)
C3 C2 1.348(7)
C3 H3 0.9300
C2 H2 0.9300
C6 C5 1.360(9)
C6 C7 1.392(8)
C6 H6 0.9300
C7 H7 0.9300
C11 N1 1.306(5)
C11 H11 0.9300
N1 C12 1.417(5)
C12 C13 1.371(6)
C12 C20 1.428(7)
C20 C21 1.419(6)
C20 C19 1.426(6)
C21 C15 1.407(7)
C21 C16 1.409(7)
C15 C14 1.352(8)
C15 H15 0.9300
C14 C13 1.397(7)
C14 H14 0.9300
C13 H13 0.9300
C16 C17 1.350(7)
C16 H16 0.9300
C17 C18 1.391(7)
C17 H17 0.9300
C18 C19 1.369(6)
C18 H18 0.9300
C131 C132 1.378(6)
C131 C136 1.391(6)
C132 C133 1.387(7)
C132 H132 0.9300
C133 C134 1.357(8)
C133 H133 0.9300
C134 C135 1.376(8)
C134 H134 0.9300
C135 C136 1.378(7)
C135 H135 0.9300
C136 H136 0.9300
C111 C112 1.382(6)
C111 C116 1.394(6)
C116 C115 1.385(7)
C116 H116 0.9300
C115 C114 1.382(8)
C115 H115 0.9300
C114 C113 1.354(8)
C114 H114 0.9300
C113 C112 1.387(7)
C113 H113 0.9300
C112 H112 0.9300
C121 C122 1.383(6)
C121 C126 1.390(6)
C126 C125 1.391(7)
C126 H126 0.9300
C125 C124 1.373(8)
C125 H125 0.9300
C124 C123 1.371(8)
C124 H124 0.9300
C123 C122 1.373(7)
C123 H123 0.9300
C122 H122 0.9300
C4 C5 1.355(9)
C4 H4 0.9300
C5 H5 0.9300
